data_7243477
loop_
_publ_author_name
'Peng, Shuang'
'Qi, Yan-Jie'
'Li, Xin-Hao'
'Sun, Cai'
'Li, Ling-Yun'
'Li, Xin-Xiong'
'Zheng, Shou-Tian'
'Zhang, Qichun'

_publ_section_title
;
 Two isomeric zeolite-like metal--organic frameworks with mechanically
 responsive luminescence emission and gas adsorption properties
;
_journal_issue 34
_journal_name_full CrystEngComm
_journal_page_first 5753
_journal_page_last 5757
_journal_paper_doi 10.1039/D1CE00464F
_journal_volume 23
_journal_year 2021
_chemical_formula_sum 'C21 H12 Cd O7 P'
_chemical_formula_weight 519.68
_space_group_crystal_system orthorhombic
_space_group_IT_number 61
_space_group_name_Hall '-P 2ac 2ab'
_space_group_name_H-M_alt 'P b c a'
_atom_sites_solution_hydrogens geom
_audit_creation_method SHELXL-2014/7
_audit_update_record
;
2021-03-30 deposited with the CCDC.	2021-05-20 downloaded from the CCDC.
;
_cell_angle_alpha 90
_cell_angle_beta 90
_cell_angle_gamma 90
_cell_formula_units_Z 8
_cell_length_a 23.728(3)
_cell_length_b 13.165(2)
_cell_length_c 30.085(6)
_cell_measurement_reflns_used 55855
_cell_measurement_temperature 175(2)
_cell_measurement_theta_max 25.0035
_cell_measurement_theta_min 2.6925
_cell_volume 9398(3)
_computing_structure_refinement 'SHELXL-2014/7 (Sheldrick, 2014)'
_diffrn_ambient_temperature 175(2)
_diffrn_measured_fraction_theta_full 0.997
_diffrn_measured_fraction_theta_max 0.997
_diffrn_measurement_device_type 'Bruker APEX II'
_diffrn_measurement_method 'Omega scan'
_diffrn_radiation_type MoK\a
_diffrn_radiation_wavelength 0.71073
_diffrn_reflns_av_R_equivalents 0.0390
_diffrn_reflns_av_unetI/netI 0.0242
_diffrn_reflns_Laue_measured_fraction_full 0.997
_diffrn_reflns_Laue_measured_fraction_max 0.997
_diffrn_reflns_limit_h_max 27
_diffrn_reflns_limit_h_min -28
_diffrn_reflns_limit_k_max 15
_diffrn_reflns_limit_k_min -15
_diffrn_reflns_limit_l_max 35
_diffrn_reflns_limit_l_min -32
_diffrn_reflns_number 52466
_diffrn_reflns_point_group_measured_fraction_full 0.997
_diffrn_reflns_point_group_measured_fraction_max 0.997
_diffrn_reflns_theta_full 25.061
_diffrn_reflns_theta_max 25.061
_diffrn_reflns_theta_min 1.894
_exptl_absorpt_coefficient_mu 0.516
_exptl_absorpt_correction_T_max 0.7452
_exptl_absorpt_correction_T_min 0.6044
_exptl_absorpt_correction_type multi-scan
_exptl_crystal_colour colourless
_exptl_crystal_density_diffrn 0.735
_exptl_crystal_density_method 'not measured'
_exptl_crystal_description flake
_exptl_crystal_F_000 2056
_exptl_crystal_size_max 0.15
_exptl_crystal_size_mid 0.13
_exptl_crystal_size_min 0.06
_platon_squeeze_details ' ?'
_refine_diff_density_max 1.369
_refine_diff_density_min -0.862
_refine_diff_density_rms 0.071
_refine_ls_extinction_method none
_refine_ls_goodness_of_fit_ref 1.052
_refine_ls_hydrogen_treatment constr
_refine_ls_matrix_type full
_refine_ls_number_parameters 271
_refine_ls_number_reflns 8320
_refine_ls_number_restraints 18
_refine_ls_restrained_S_all 1.056
_refine_ls_R_factor_all 0.0562
_refine_ls_R_factor_gt 0.0456
_refine_ls_shift/su_max 0.002
_refine_ls_shift/su_mean 0.000
_refine_ls_structure_factor_coef Fsqd
_refine_ls_weighting_details 'w=1/[\s^2^(Fo^2^)+(0.0900P)^2^+4.1777P] where P=(Fo^2^+2Fc^2^)/3'
_refine_ls_weighting_scheme calc
_refine_ls_wR_factor_gt 0.1368
_refine_ls_wR_factor_ref 0.1425
_reflns_Friedel_coverage 0.000
_reflns_number_gt 6744
_reflns_number_total 8320
_reflns_threshold_expression 'I > 2\s(I)'
_cod_data_source_file d1ce00464f2.cif
_cod_data_source_block ps2_123_6_0m
_cod_database_code 7243477
_shelx_shelxl_version_number 2014/7
_shelx_space_group_comment
;
The symmetry employed for this shelxl refinement is uniquely defined
by the following loop, which should always be used as a source of
symmetry information in preference to the above space-group names.
They are only intended as comments.
;

loop_
_space_group_symop_operation_xyz
'x, y, z'
'-x+1/2, -y, z+1/2'
'-x, y+1/2, -z+1/2'
'x+1/2, -y+1/2, -z'
'-x, -y, -z'
'x-1/2, y, -z-1/2'
'x, -y-1/2, z-1/2'
'-x-1/2, y-1/2, z'

loop_
_atom_site_label
_atom_site_type_symbol
_atom_site_fract_x
_atom_site_fract_y
_atom_site_fract_z
_atom_site_U_iso_or_equiv
_atom_site_adp_type
_atom_site_occupancy
_atom_site_site_symmetry_order
_atom_site_calc_flag
_atom_site_refinement_flags_posn
_atom_site_refinement_flags_adp
_atom_site_refinement_flags_occupancy
_atom_site_disorder_assembly
_atom_site_disorder_group
Cd1 Cd 0.59616(2) 0.71043(2) 0.37694(2) 0.03779(12) Uani 1 1 d . . . . .
P1 P 0.55859(3) 0.44501(7) 0.36780(2) 0.0381(2) Uani 1 1 d . . . . .
O1 O 0.55834(9) 0.55708(18) 0.36403(7) 0.0462(5) Uani 1 1 d . . . . .
O2 O 0.80672(10) 0.1891(2) 0.36638(9) 0.0510(6) Uani 1 1 d . . . . .
O3 O 0.83587(9) 0.3384(2) 0.38922(8) 0.0534(6) Uani 1 1 d . . . . .
O4 O 0.46262(10) 0.2608(2) 0.56326(7) 0.0570(6) Uani 1 1 d . . . . .
O5 O 0.39147(10) 0.3616(2) 0.54691(8) 0.0604(7) Uani 1 1 d . . . . .
O6 O 0.46576(12) 0.3058(2) 0.16487(8) 0.0674(8) Uani 1 1 d . . . . .
O7 O 0.40547(11) 0.2208(3) 0.20458(10) 0.0781(11) Uani 1 1 d . . . . .
C1 C 0.73817(14) 0.3189(3) 0.37478(9) 0.0410(7) Uani 1 1 d . . . . .
C2 C 0.52448(12) 0.3902(3) 0.32023(9) 0.0421(8) Uani 1 1 d . . . . .
C3 C 0.79711(15) 0.2781(3) 0.37696(10) 0.0426(8) Uani 1 1 d . . . . .
C4 C 0.52192(12) 0.4017(3) 0.41668(9) 0.0401(7) Uani 1 1 d . . . . .
C5 C 0.62862(13) 0.3927(3) 0.37000(9) 0.0398(7) Uani 1 1 d . . . . .
C6 C 0.44630(15) 0.2786(3) 0.20152(12) 0.0522(9) Uani 1 1 d . . . . .
C7 C 0.43781(14) 0.3210(3) 0.53730(11) 0.0477(8) Uani 1 1 d . . . . .
C8 C 0.46581(13) 0.3466(3) 0.49411(10) 0.0439(8) Uani 1 1 d . . . . .
C9 C 0.47328(13) 0.3183(3) 0.24363(11) 0.0460(8) Uani 1 1 d . . . . .
C10 C 0.72565(15) 0.4142(3) 0.38998(14) 0.0602(10) Uani 1 1 d . . . . .
H10 H 0.7541 0.4544 0.4019 0.072 Uiso 1 1 calc R U . . .
C11 C 0.69540(14) 0.2586(3) 0.35855(14) 0.0584(10) Uani 1 1 d . . . . .
H11 H 0.7032 0.1923 0.3497 0.070 Uiso 1 1 calc R U . . .
C12 C 0.67068(15) 0.4520(3) 0.38777(14) 0.0615(10) Uani 1 1 d . . . . .
H12 H 0.6626 0.5169 0.3982 0.074 Uiso 1 1 calc R U . . .
C13 C 0.64104(15) 0.2956(3) 0.35533(15) 0.0621(11) Uani 1 1 d . . . . .
H13 H 0.6128 0.2552 0.3433 0.075 Uiso 1 1 calc R U . . .
C14 C 0.53928(18) 0.3200(3) 0.44074(13) 0.0694(12) Uani 1 1 d . . . . .
H14 H 0.5703 0.2828 0.4312 0.083 Uiso 1 1 calc R U . . .
C15 C 0.47637(15) 0.4573(3) 0.43159(12) 0.0669(12) Uani 1 1 d . . . . .
H15 H 0.4645 0.5141 0.4158 0.080 Uiso 1 1 calc R U . . .
C16 C 0.51113(18) 0.2914(3) 0.47952(13) 0.0699(13) Uani 1 1 d . . . . .
H16 H 0.5231 0.2348 0.4954 0.084 Uiso 1 1 calc R U . . .
C17 C 0.44836(15) 0.4290(4) 0.46974(12) 0.0698(12) Uani 1 1 d . . . . .
H17 H 0.4172 0.4661 0.4791 0.084 Uiso 1 1 calc R U . . .
C18 C 0.4854(2) 0.3174(4) 0.32195(13) 0.0883(16) Uani 1 1 d . . . . .
H18 H 0.4750 0.2906 0.3493 0.106 Uiso 1 1 calc R U . . .
C19 C 0.4598(2) 0.2807(4) 0.28322(14) 0.0931(18) Uani 1 1 d . U . . .
H19 H 0.4330 0.2294 0.2852 0.112 Uiso 1 1 calc R U . . .
C20 C 0.5349(2) 0.4341(5) 0.28037(19) 0.1017(16) Uani 1 1 d . U . . .
H20 H 0.5585 0.4904 0.2786 0.122 Uiso 1 1 calc R U . . .
C21 C 0.5101(2) 0.3949(5) 0.2418(2) 0.1034(17) Uani 1 1 d . U . . .
H21 H 0.5195 0.4227 0.2144 0.124 Uiso 1 1 calc R U . . .

loop_
_atom_site_aniso_label
_atom_site_aniso_U_11
_atom_site_aniso_U_22
_atom_site_aniso_U_33
_atom_site_aniso_U_23
_atom_site_aniso_U_13
_atom_site_aniso_U_12
Cd1 0.03471(16) 0.0510(2) 0.02771(16) 0.00260(9) -0.00143(7) 0.00193(9)
P1 0.0366(4) 0.0520(5) 0.0258(4) -0.0011(3) -0.0050(3) -0.0016(4)
O1 0.0432(12) 0.0540(15) 0.0414(12) 0.0023(11) -0.0136(9) -0.0014(11)
O2 0.0395(13) 0.0535(16) 0.0600(15) -0.0035(12) 0.0038(11) 0.0020(11)
O3 0.0393(12) 0.0574(16) 0.0636(15) -0.0030(13) -0.0051(11) -0.0019(12)
O4 0.0609(15) 0.0789(18) 0.0312(12) 0.0056(12) 0.0062(10) 0.0074(14)
O5 0.0481(13) 0.097(2) 0.0362(12) -0.0022(13) 0.0074(10) 0.0071(14)
O6 0.0730(17) 0.094(2) 0.0351(14) -0.0076(13) -0.0119(12) -0.0193(15)
O7 0.0612(18) 0.127(3) 0.0461(16) -0.0328(17) 0.0001(12) -0.0291(17)
C1 0.0391(18) 0.048(2) 0.0355(17) 0.0006(14) 0.0016(12) -0.0014(15)
C2 0.0368(16) 0.061(2) 0.0285(14) -0.0003(14) -0.0019(11) -0.0054(15)
C3 0.0421(19) 0.048(2) 0.0378(18) 0.0038(14) 0.0055(12) -0.0023(15)
C4 0.0399(16) 0.053(2) 0.0276(14) -0.0038(13) -0.0046(12) 0.0000(14)
C5 0.0390(17) 0.049(2) 0.0320(15) 0.0003(14) -0.0008(12) -0.0057(14)
C6 0.046(2) 0.067(3) 0.044(2) -0.0153(17) -0.0061(15) 0.0068(18)
C7 0.0474(19) 0.062(2) 0.0338(17) -0.0104(16) 0.0017(14) -0.0037(18)
C8 0.0381(16) 0.062(2) 0.0316(15) -0.0081(15) -0.0003(12) -0.0029(15)
C9 0.0350(16) 0.059(2) 0.0437(18) -0.0111(16) -0.0037(13) -0.0005(16)
C10 0.0439(19) 0.057(2) 0.080(3) -0.010(2) -0.0213(18) 0.0012(18)
C11 0.0400(19) 0.065(2) 0.071(2) -0.029(2) 0.0072(17) -0.0028(18)
C12 0.054(2) 0.046(2) 0.084(3) -0.0118(19) -0.0264(19) 0.0065(18)
C13 0.0372(19) 0.072(3) 0.077(3) -0.037(2) 0.0036(17) -0.0025(17)
C14 0.077(3) 0.077(3) 0.054(2) 0.018(2) 0.033(2) 0.036(2)
C15 0.062(2) 0.091(3) 0.048(2) 0.021(2) 0.0091(17) 0.032(2)
C16 0.083(3) 0.072(3) 0.054(2) 0.0212(19) 0.032(2) 0.028(2)
C17 0.055(2) 0.106(4) 0.049(2) 0.013(2) 0.0132(16) 0.032(2)
C18 0.100(3) 0.134(4) 0.0311(19) -0.009(2) 0.001(2) -0.064(3)
C19 0.094(3) 0.140(5) 0.045(2) -0.010(2) -0.001(2) -0.071(3)
C20 0.1021(17) 0.1025(17) 0.1005(17) 0.0001(6) -0.0012(6) -0.0029(6)
C21 0.1044(18) 0.1041(18) 0.1017(18) 0.0003(6) -0.0008(6) -0.0027(6)

loop_
_atom_type_symbol
_atom_type_description
_atom_type_scat_dispersion_real
_atom_type_scat_dispersion_imag
_atom_type_scat_source
C C 0.0033 0.0016 'International Tables Vol C Tables 4.2.6.8 and 6.1.1.4'
Cd Cd -0.8075 1.2024 'International Tables Vol C Tables 4.2.6.8 and 6.1.1.4'
O O 0.0106 0.0060 'International Tables Vol C Tables 4.2.6.8 and 6.1.1.4'
P P 0.1023 0.0942 'International Tables Vol C Tables 4.2.6.8 and 6.1.1.4'
H H 0.0000 0.0000 'International Tables Vol C Tables 4.2.6.8 and 6.1.1.4'

loop_
_geom_angle_atom_site_label_1
_geom_angle_atom_site_label_2
_geom_angle_atom_site_label_3
_geom_angle
_geom_angle_site_symmetry_1
_geom_angle_site_symmetry_3
_geom_angle_publ_flag
O1 Cd1 O6 98.09(9) . 3_655 ?
O1 Cd1 O4 92.35(9) . 5_666 ?
O6 Cd1 O4 87.18(9) 3_655 5_666 ?
O1 Cd1 O2 105.20(8) . 8_765 ?
O6 Cd1 O2 128.17(10) 3_655 8_765 ?
O4 Cd1 O2 136.03(9) 5_666 8_765 ?
O1 Cd1 O3 160.46(8) . 8_765 ?
O6 Cd1 O3 97.59(10) 3_655 8_765 ?
O4 Cd1 O3 100.00(9) 5_666 8_765 ?
O2 Cd1 O3 55.59(9) 8_765 8_765 ?
O1 Cd1 O7 82.58(10) . 3_655 ?
O6 Cd1 O7 54.20(9) 3_655 3_655 ?
O4 Cd1 O7 139.43(8) 5_666 3_655 ?
O2 Cd1 O7 83.50(9) 8_765 3_655 ?
O3 Cd1 O7 97.31(10) 8_765 3_655 ?
O1 Cd1 O5 82.19(9) . 5_666 ?
O6 Cd1 O5 141.46(9) 3_655 5_666 ?
O4 Cd1 O5 54.41(8) 5_666 5_666 ?
O2 Cd1 O5 87.90(8) 8_765 5_666 ?
O3 Cd1 O5 92.70(9) 8_765 5_666 ?
O7 Cd1 O5 159.89(11) 3_655 5_666 ?
O1 Cd1 C3 132.53(10) . 8_765 ?
O6 Cd1 C3 114.88(10) 3_655 8_765 ?
O4 Cd1 C3 121.03(10) 5_666 8_765 ?
O2 Cd1 C3 27.37(10) 8_765 8_765 ?
O3 Cd1 C3 28.23(9) 8_765 8_765 ?
O7 Cd1 C3 89.81(9) 3_655 8_765 ?
O5 Cd1 C3 90.86(8) 5_666 8_765 ?
O1 Cd1 C6 89.92(10) . 3_655 ?
O6 Cd1 C6 27.19(10) 3_655 3_655 ?
O4 Cd1 C6 113.49(10) 5_666 3_655 ?
O2 Cd1 C6 106.64(10) 8_765 3_655 ?
O3 Cd1 C6 98.82(10) 8_765 3_655 ?
O7 Cd1 C6 27.02(10) 3_655 3_655 ?
O5 Cd1 C6 164.91(9) 5_666 3_655 ?
C3 Cd1 C6 103.90(10) 8_765 3_655 ?
O1 Cd1 C7 84.78(10) . 5_666 ?
O6 Cd1 C7 114.16(10) 3_655 5_666 ?
O4 Cd1 C7 27.27(10) 5_666 5_666 ?
O2 Cd1 C7 113.56(10) 8_765 5_666 ?
O3 Cd1 C7 99.31(9) 8_765 5_666 ?
O7 Cd1 C7 161.03(9) 3_655 5_666 ?
O5 Cd1 C7 27.30(9) 5_666 5_666 ?
C3 Cd1 C7 109.15(9) 8_765 5_666 ?
C6 Cd1 C7 139.45(11) 3_655 5_666 ?
O1 P1 C2 109.75(14) . . ?
O1 P1 C5 112.84(14) . . ?
C2 P1 C5 106.95(14) . . ?
O1 P1 C4 112.08(15) . . ?
C2 P1 C4 107.81(14) . . ?
C5 P1 C4 107.15(14) . . ?
P1 O1 Cd1 151.94(13) . . ?
C3 O2 Cd1 91.9(2) . 8_755 ?
C3 O3 Cd1 90.2(2) . 8_755 ?
C7 O4 Cd1 95.6(2) . 5_666 ?
C7 O5 Cd1 87.0(2) . 5_666 ?
C6 O6 Cd1 95.2(2) . 3_645 ?
C6 O7 Cd1 88.4(2) . 3_645 ?
C10 C1 C11 119.2(3) . . ?
C10 C1 C3 121.1(3) . . ?
C11 C1 C3 119.7(3) . . ?
C18 C2 C20 117.9(4) . . ?
C18 C2 P1 124.8(3) . . ?
C20 C2 P1 116.9(3) . . ?
O2 C3 O3 122.3(3) . . ?
O2 C3 C1 120.0(3) . . ?
O3 C3 C1 117.7(3) . . ?
O2 C3 Cd1 60.73(18) . 8_755 ?
O3 C3 Cd1 61.59(18) . 8_755 ?
C1 C3 Cd1 177.0(2) . 8_755 ?
C14 C4 C15 118.9(3) . . ?
C14 C4 P1 122.6(2) . . ?
C15 C4 P1 118.4(3) . . ?
C12 C5 C13 119.6(3) . . ?
C12 C5 P1 117.8(3) . . ?
C13 C5 P1 122.6(3) . . ?
O7 C6 O6 122.2(3) . . ?
O7 C6 C9 118.8(3) . . ?
O6 C6 C9 119.0(3) . . ?
O7 C6 Cd1 64.57(19) . 3_645 ?
O6 C6 Cd1 57.63(18) . 3_645 ?
C9 C6 Cd1 176.4(3) . 3_645 ?
O5 C7 O4 122.3(3) . . ?
O5 C7 C8 119.5(3) . . ?
O4 C7 C8 118.2(3) . . ?
O5 C7 Cd1 65.75(17) . 5_666 ?
O4 C7 Cd1 57.13(17) . 5_666 ?
C8 C7 Cd1 169.5(2) . 5_666 ?
C16 C8 C17 119.0(3) . . ?
C16 C8 C7 120.4(3) . . ?
C17 C8 C7 120.5(3) . . ?
C19 C9 C21 118.3(4) . . ?
C19 C9 C6 121.3(3) . . ?
C21 C9 C6 120.3(4) . . ?
C1 C10 C12 120.9(3) . . ?
C1 C11 C13 120.6(4) . . ?
C5 C12 C10 119.6(4) . . ?
C5 C13 C11 120.2(3) . . ?
C4 C14 C16 120.9(3) . . ?
C17 C15 C4 120.3(4) . . ?
C8 C16 C14 120.0(4) . . ?
C8 C17 C15 120.9(3) . . ?
C2 C18 C19 121.1(4) . . ?
C9 C19 C18 120.8(4) . . ?
C2 C20 C21 120.0(5) . . ?
C9 C21 C20 121.3(5) . . ?

loop_
_geom_bond_atom_site_label_1
_geom_bond_atom_site_label_2
_geom_bond_distance
_geom_bond_site_symmetry_2
_geom_bond_publ_flag
Cd1 O1 2.243(2) . ?
Cd1 O6 2.306(2) 3_655 ?
Cd1 O4 2.308(2) 5_666 ?
Cd1 O2 2.343(2) 8_765 ?
Cd1 O3 2.361(3) 8_765 ?
Cd1 O7 2.457(3) 3_655 ?
Cd1 O5 2.497(2) 5_666 ?
Cd1 C3 2.684(4) 8_765 ?
Cd1 C6 2.719(3) 3_655 ?
Cd1 C7 2.735(3) 5_666 ?
P1 O1 1.480(3) . ?
P1 C2 1.796(3) . ?
P1 C5 1.800(3) . ?
P1 C4 1.801(3) . ?
O2 C3 1.235(4) . ?
O2 Cd1 2.343(2) 8_755 ?
O3 C3 1.270(4) . ?
O3 Cd1 2.361(2) 8_755 ?
O4 C7 1.259(4) . ?
O4 Cd1 2.308(2) 5_666 ?
O5 C7 1.256(4) . ?
O5 Cd1 2.497(2) 5_666 ?
O6 C6 1.248(4) . ?
O6 Cd1 2.306(2) 3_645 ?
O7 C6 1.236(4) . ?
O7 Cd1 2.457(3) 3_645 ?
C1 C10 1.369(5) . ?
C1 C11 1.378(5) . ?
C1 C3 1.500(5) . ?
C2 C18 1.334(5) . ?
C2 C20 1.354(6) . ?
C3 Cd1 2.684(4) 8_755 ?
C4 C14 1.361(5) . ?
C4 C15 1.380(5) . ?
C5 C12 1.376(5) . ?
C5 C13 1.384(5) . ?
C6 C9 1.513(4) . ?
C6 Cd1 2.719(3) 3_645 ?
C7 C8 1.498(4) . ?
C7 Cd1 2.735(3) 5_666 ?
C8 C16 1.370(5) . ?
C8 C17 1.373(5) . ?
C9 C19 1.329(5) . ?
C9 C21 1.336(6) . ?
C10 C12 1.398(5) . ?
C11 C13 1.382(5) . ?
C14 C16 1.396(5) . ?
C15 C17 1.378(5) . ?
C18 C19 1.400(5) . ?
C20 C21 1.398(7) . ?

loop_
_geom_torsion_atom_site_label_1
_geom_torsion_atom_site_label_2
_geom_torsion_atom_site_label_3
_geom_torsion_atom_site_label_4
_geom_torsion
_geom_torsion_site_symmetry_1
_geom_torsion_site_symmetry_2
_geom_torsion_site_symmetry_3
_geom_torsion_site_symmetry_4
_geom_torsion_publ_flag
C2 P1 O1 Cd1 -149.6(3) . . . . ?
C5 P1 O1 Cd1 -30.4(3) . . . . ?
C4 P1 O1 Cd1 90.6(3) . . . . ?
O1 P1 C2 C18 -132.6(4) . . . . ?
C5 P1 C2 C18 104.7(4) . . . . ?
C4 P1 C2 C18 -10.3(4) . . . . ?
O1 P1 C2 C20 39.7(4) . . . . ?
C5 P1 C2 C20 -83.0(4) . . . . ?
C4 P1 C2 C20 162.0(3) . . . . ?
Cd1 O2 C3 O3 -2.2(3) 8_755 . . . ?
Cd1 O2 C3 C1 176.6(2) 8_755 . . . ?
Cd1 O3 C3 O2 2.2(3) 8_755 . . . ?
Cd1 O3 C3 C1 -176.7(2) 8_755 . . . ?
C10 C1 C3 O2 174.2(3) . . . . ?
C11 C1 C3 O2 -3.7(5) . . . . ?
C10 C1 C3 O3 -6.9(5) . . . . ?
C11 C1 C3 O3 175.2(3) . . . . ?
O1 P1 C4 C14 -143.5(3) . . . . ?
C2 P1 C4 C14 95.6(3) . . . . ?
C5 P1 C4 C14 -19.2(4) . . . . ?
O1 P1 C4 C15 32.7(3) . . . . ?
C2 P1 C4 C15 -88.2(3) . . . . ?
C5 P1 C4 C15 157.0(3) . . . . ?
O1 P1 C5 C12 28.7(3) . . . . ?
C2 P1 C5 C12 149.5(3) . . . . ?
C4 P1 C5 C12 -95.1(3) . . . . ?
O1 P1 C5 C13 -152.4(3) . . . . ?
C2 P1 C5 C13 -31.6(3) . . . . ?
C4 P1 C5 C13 83.8(3) . . . . ?
Cd1 O7 C6 O6 1.7(4) 3_645 . . . ?
Cd1 O7 C6 C9 -178.7(3) 3_645 . . . ?
Cd1 O6 C6 O7 -1.8(4) 3_645 . . . ?
Cd1 O6 C6 C9 178.6(3) 3_645 . . . ?
Cd1 O5 C7 O4 8.5(4) 5_666 . . . ?
Cd1 O5 C7 C8 -169.8(3) 5_666 . . . ?
Cd1 O4 C7 O5 -9.2(4) 5_666 . . . ?
Cd1 O4 C7 C8 169.1(3) 5_666 . . . ?
O5 C7 C8 C16 -169.1(4) . . . . ?
O4 C7 C8 C16 12.5(5) . . . . ?
Cd1 C7 C8 C16 73.2(16) 5_666 . . . ?
O5 C7 C8 C17 14.4(5) . . . . ?
O4 C7 C8 C17 -164.0(4) . . . . ?
Cd1 C7 C8 C17 -103.3(15) 5_666 . . . ?
O7 C6 C9 C19 10.4(6) . . . . ?
O6 C6 C9 C19 -170.0(4) . . . . ?
O7 C6 C9 C21 -167.4(4) . . . . ?
O6 C6 C9 C21 12.2(6) . . . . ?
C11 C1 C10 C12 -2.3(6) . . . . ?
C3 C1 C10 C12 179.8(3) . . . . ?
C10 C1 C11 C13 3.6(6) . . . . ?
C3 C1 C11 C13 -178.5(4) . . . . ?
C13 C5 C12 C10 1.2(6) . . . . ?
P1 C5 C12 C10 -179.9(3) . . . . ?
C1 C10 C12 C5 -0.1(6) . . . . ?
C12 C5 C13 C11 0.0(6) . . . . ?
P1 C5 C13 C11 -178.8(3) . . . . ?
C1 C11 C13 C5 -2.5(6) . . . . ?
C15 C4 C14 C16 1.0(7) . . . . ?
P1 C4 C14 C16 177.3(4) . . . . ?
C14 C4 C15 C17 -1.3(6) . . . . ?
P1 C4 C15 C17 -177.7(3) . . . . ?
C17 C8 C16 C14 0.9(7) . . . . ?
C7 C8 C16 C14 -175.7(4) . . . . ?
C4 C14 C16 C8 -0.8(7) . . . . ?
C16 C8 C17 C15 -1.2(6) . . . . ?
C7 C8 C17 C15 175.4(4) . . . . ?
C4 C15 C17 C8 1.4(7) . . . . ?
C20 C2 C18 C19 6.0(8) . . . . ?
P1 C2 C18 C19 178.3(4) . . . . ?
C21 C9 C19 C18 -2.8(8) . . . . ?
C6 C9 C19 C18 179.4(5) . . . . ?
C2 C18 C19 C9 -0.8(9) . . . . ?
C18 C2 C20 C21 -7.7(7) . . . . ?
P1 C2 C20 C21 179.5(4) . . . . ?
C19 C9 C21 C20 1.0(8) . . . . ?
C6 C9 C21 C20 178.9(4) . . . . ?
C2 C20 C21 C9 4.3(8) . . . . ?

loop_
_platon_squeeze_void_nr
_platon_squeeze_void_average_x
_platon_squeeze_void_average_y
_platon_squeeze_void_average_z
_platon_squeeze_void_volume
_platon_squeeze_void_count_electrons
1 0.000 -0.020 -0.001 6253.6 861.1
